data_7052806
loop_
_publ_author_name
'Lozano-Rodriguez, M. J.'
'Copping, R.'
'Petit, S.'
'Solari, P. L.'
'Guilbaud, P.'
'Mustre de Leon, J.'
'Den Auwer, C.'

_publ_section_title
;
 Crystal structure versus solution for two new lutetium thiocyanato
 complexes
;
_journal_issue 12
_journal_name_full 'New Journal of Chemistry'
_journal_page_first 2755
_journal_paper_doi 10.1039/c1nj20494g
_journal_volume 35
_journal_year 2011
_chemical_formula_sum 'C7 H12 K4 N7 Nd O6 S7'
_chemical_formula_weight 815.30
_chemical_name_systematic
;
?
;
_space_group_IT_number 15
_symmetry_cell_setting monoclinic
_symmetry_space_group_name_Hall '-C 2yc'
_symmetry_space_group_name_H-M 'C 1 2/c 1'
_atom_sites_solution_hydrogens geom
_atom_sites_solution_primary direct
_atom_sites_solution_secondary difmap
_audit_creation_method SHELXL-97
_cell_angle_alpha 90.00
_cell_angle_beta 122.2500(10)
_cell_angle_gamma 90.00
_cell_formula_units_Z 4
_cell_length_a 25.262(5)
_cell_length_b 6.4877(12)
_cell_length_c 20.045(4)
_cell_measurement_reflns_used 8052
_cell_measurement_temperature 150(2)
_cell_measurement_theta_max 26.69
_cell_measurement_theta_min 5.12
_cell_volume 2778.4(9)
_computing_cell_refinement 'Bruker SAINT v7.34a'
_computing_data_collection 'Bruker APEX 2'
_computing_data_reduction 'Bruker SAINT v7.34a'
_computing_molecular_graphics 'Bruker SHELXTL'
_computing_publication_material 'Bruker SHELXTL & local programs'
_computing_structure_refinement 'Bruker SHELXTL'
_computing_structure_solution 'Bruker SHELXTL'
_diffrn_ambient_temperature 150(2)
_diffrn_measured_fraction_theta_full 0.987
_diffrn_measured_fraction_theta_max 0.924
_diffrn_measurement_device_type
;
Bruker Nonius Kappa APEX II CCD diffractometer
;
_diffrn_measurement_method
;
\w rotation to cover a hemisphere of reciprocal space
;
_diffrn_radiation_monochromator graphite
_diffrn_radiation_source 'fine-focus sealed tube'
_diffrn_radiation_type MoK\a
_diffrn_radiation_wavelength 0.71073
_diffrn_reflns_av_R_equivalents 0.0267
_diffrn_reflns_av_sigmaI/netI 0.0240
_diffrn_reflns_limit_h_max 31
_diffrn_reflns_limit_h_min -31
_diffrn_reflns_limit_k_max 8
_diffrn_reflns_limit_k_min -7
_diffrn_reflns_limit_l_max 24
_diffrn_reflns_limit_l_min -25
_diffrn_reflns_number 10745
_diffrn_reflns_theta_full 25.00
_diffrn_reflns_theta_max 26.88
_diffrn_reflns_theta_min 4.89
_exptl_absorpt_coefficient_mu 3.030
_exptl_absorpt_correction_T_max 0.4736
_exptl_absorpt_correction_T_min 0.3426
_exptl_absorpt_correction_type multi-scan
_exptl_absorpt_process_details 'SADABS 2008/1 Bruker AXS Madison WI USA'
_exptl_crystal_colour pink
_exptl_crystal_density_diffrn 1.949
_exptl_crystal_density_method 'not measured'
_exptl_crystal_description block
_exptl_crystal_F_000 1596
_exptl_crystal_size_max 0.45
_exptl_crystal_size_mid 0.35
_exptl_crystal_size_min 0.29
_refine_diff_density_max 0.498
_refine_diff_density_min -0.964
_refine_diff_density_rms 0.076
_refine_ls_extinction_method none
_refine_ls_goodness_of_fit_ref 1.091
_refine_ls_hydrogen_treatment mixed
_refine_ls_matrix_type full
_refine_ls_number_parameters 180
_refine_ls_number_reflns 2768
_refine_ls_number_restraints 15
_refine_ls_restrained_S_all 1.119
_refine_ls_R_factor_all 0.0194
_refine_ls_R_factor_gt 0.0173
_refine_ls_shift/su_max 0.001
_refine_ls_shift/su_mean 0.000
_refine_ls_structure_factor_coef Fsqd
_refine_ls_weighting_details 'calc w=1/[\s^2^(Fo^2^)+(0.0159P)^2^+3.0065P] where P=(Fo^2^+2Fc^2^)/3'
_refine_ls_weighting_scheme calc
_refine_ls_wR_factor_gt 0.0408
_refine_ls_wR_factor_ref 0.0415
_reflns_number_gt 2602
_reflns_number_total 2768
_reflns_threshold_expression >2sigma(I)
_cod_data_source_file c1nj20494g.txt
_cod_data_source_block rcjanet9absc2c
_cod_original_sg_symbol_H-M C2/c
_cod_database_code 7052806

loop_
_symmetry_equiv_pos_as_xyz
'x, y, z'
'-x, y, -z+1/2'
'x+1/2, y+1/2, z'
'-x+1/2, y+1/2, -z+1/2'
'-x, -y, -z'
'x, -y, z-1/2'
'-x+1/2, -y+1/2, -z'
'x+1/2, -y+1/2, z-1/2'

loop_
_atom_site_label
_atom_site_type_symbol
_atom_site_fract_x
_atom_site_fract_y
_atom_site_fract_z
_atom_site_U_iso_or_equiv
_atom_site_adp_type
_atom_site_occupancy
_atom_site_symmetry_multiplicity
_atom_site_calc_flag
_atom_site_refinement_flags
C1 C 0.37733(10) 0.6728(3) 0.78476(13) 0.0203(4) Uani 1 1 d .
K1 K 0.32165(2) 0.55841(7) 0.57135(3) 0.02185(11) Uani 1 1 d .
N1 N 0.41034(9) 0.6781(3) 0.76107(13) 0.0274(4) Uani 1 1 d .
Nd1 Nd 0.5000 0.78545(2) 0.7500 0.01363(6) Uani 1 2 d S
O1 O 0.46321(8) 1.1062(3) 0.78757(12) 0.0222(3) Uani 1 1 d .
S1 S 0.32978(3) 0.66645(9) 0.81697(3) 0.02438(13) Uani 1 1 d .
C2 C 0.37777(9) 1.0043(3) 0.56530(12) 0.0171(4) Uani 1 1 d .
K2 K 0.18625(2) 0.66146(8) 0.64976(3) 0.02829(12) Uani 1 1 d .
N2 N 0.41499(8) 0.9108(3) 0.62041(11) 0.0226(4) Uani 1 1 d .
O2 O 0.46088(8) 0.4791(3) 0.66142(12) 0.0247(4) Uani 1 1 d .
S2 S 0.32471(2) 1.12960(9) 0.48779(3) 0.02219(12) Uani 1 1 d .
C3 C 0.28339(9) 1.0183(3) 0.63658(12) 0.0181(4) Uani 1 1 d .
N3 N 0.25787(8) 0.8752(3) 0.59796(11) 0.0236(4) Uani 1 1 d .
O3 O 0.40856(13) 0.5518(4) 0.50666(13) 0.0522(6) Uani 1 1 d .
S3 S 0.31821(2) 1.22539(8) 0.69074(3) 0.02034(12) Uani 1 1 d .
S9 S 0.02703(14) 0.6801(4) 0.55324(18) 0.0356(5) Uani 0.50 1 d PU
C9 C 0.0000 0.5000 0.5000 0.0621(12) Uani 1 2 d SU
N9 N -0.0381(6) 0.3887(13) 0.4372(7) 0.046(2) Uani 0.50 1 d PU
H1 H 0.4256(15) 1.140(5) 0.7569(18) 0.041(8) Uiso 1 1 d .
H6 H 0.4017(17) 0.450(6) 0.485(2) 0.063(12) Uiso 1 1 d .
H2 H 0.4662(13) 1.101(4) 0.8229(18) 0.025(9) Uiso 1 1 d .
H3 H 0.4791(13) 0.389(4) 0.6758(16) 0.021(8) Uiso 1 1 d .
H4 H 0.4494(15) 0.496(5) 0.616(2) 0.051(10) Uiso 1 1 d .
H5 H 0.4345(15) 0.584(5) 0.5003(19) 0.035(11) Uiso 1 1 d .

loop_
_atom_site_aniso_label
_atom_site_aniso_U_11
_atom_site_aniso_U_22
_atom_site_aniso_U_33
_atom_site_aniso_U_23
_atom_site_aniso_U_13
_atom_site_aniso_U_12
C1 0.0193(10) 0.0164(11) 0.0247(12) -0.0008(9) 0.0114(9) -0.0007(8)
K1 0.0195(2) 0.0215(2) 0.0236(2) -0.00125(19) 0.0109(2) -0.00077(18)
N1 0.0249(10) 0.0245(10) 0.0410(12) 0.0014(9) 0.0231(9) -0.0002(8)
Nd1 0.01134(8) 0.01480(9) 0.01394(9) 0.000 0.00621(6) 0.000
O1 0.0186(8) 0.0245(9) 0.0206(9) -0.0004(7) 0.0086(8) 0.0029(6)
S1 0.0270(3) 0.0266(3) 0.0295(3) -0.0001(2) 0.0217(3) 0.0001(2)
C2 0.0175(9) 0.0171(10) 0.0180(11) -0.0051(9) 0.0104(9) -0.0046(8)
K2 0.0367(3) 0.0282(3) 0.0270(3) -0.0056(2) 0.0217(2) -0.0080(2)
N2 0.0195(9) 0.0233(10) 0.0200(10) 0.0004(8) 0.0073(8) 0.0002(7)
O2 0.0257(9) 0.0196(9) 0.0276(10) -0.0027(8) 0.0133(8) 0.0019(7)
S2 0.0231(3) 0.0230(3) 0.0161(3) 0.0026(2) 0.0076(2) 0.0052(2)
C3 0.0152(9) 0.0235(11) 0.0186(11) 0.0048(9) 0.0111(9) 0.0032(8)
N3 0.0240(9) 0.0247(10) 0.0232(10) 0.0000(8) 0.0132(8) -0.0007(8)
O3 0.0556(15) 0.0435(14) 0.0358(12) -0.0173(10) 0.0098(11) -0.0012(11)
S3 0.0197(2) 0.0214(3) 0.0194(3) -0.0016(2) 0.0101(2) -0.0008(2)
S9 0.0480(12) 0.0377(15) 0.0313(9) -0.0086(10) 0.0280(9) -0.0160(10)
C9 0.093(3) 0.037(2) 0.108(4) -0.007(3) 0.088(3) -0.010(2)
N9 0.069(5) 0.029(5) 0.059(5) -0.007(4) 0.047(4) -0.004(3)

loop_
_atom_type_symbol
_atom_type_description
_atom_type_scat_dispersion_real
_atom_type_scat_dispersion_imag
_atom_type_scat_source
C C 0.0033 0.0016 'International Tables Vol C Tables 4.2.6.8 and 6.1.1.4'
H H 0.0000 0.0000 'International Tables Vol C Tables 4.2.6.8 and 6.1.1.4'
N N 0.0061 0.0033 'International Tables Vol C Tables 4.2.6.8 and 6.1.1.4'
O O 0.0106 0.0060 'International Tables Vol C Tables 4.2.6.8 and 6.1.1.4'
S S 0.1246 0.1234 'International Tables Vol C Tables 4.2.6.8 and 6.1.1.4'
K K 0.2009 0.2494 'International Tables Vol C Tables 4.2.6.8 and 6.1.1.4'
Nd Nd -0.1943 3.0179 'International Tables Vol C Tables 4.2.6.8 and 6.1.1.4'

loop_
_geom_angle_atom_site_label_1
_geom_angle_atom_site_label_2
_geom_angle_atom_site_label_3
_geom_angle
_geom_angle_site_symmetry_1
_geom_angle_site_symmetry_3
N1 C1 S1 179.2(2) . .
N3 K1 N3 90.24(6) . 7_566
N3 K1 O2 127.54(5) . .
N3 K1 O2 125.56(5) 7_566 .
N3 K1 N2 79.32(6) . .
N3 K1 N2 101.49(5) 7_566 .
O2 K1 N2 58.73(5) . .
N3 K1 O3 133.82(7) . .
N3 K1 O3 73.46(6) 7_566 .
O2 K1 O3 52.16(6) . .
N2 K1 O3 62.92(6) . .
N3 K1 C2 70.41(5) . .
N3 K1 C2 82.42(5) 7_566 .
O2 K1 C2 77.41(5) . .
N2 K1 C2 21.04(5) . .
O3 K1 C2 64.86(6) . .
N3 K1 S3 95.86(4) . 1_545
N3 K1 S3 133.03(4) 7_566 1_545
O2 K1 S3 85.81(4) . 1_545
N2 K1 S3 125.44(4) . 1_545
O3 K1 S3 127.04(5) . 1_545
C2 K1 S3 143.12(4) . 1_545
N3 K1 S2 152.29(4) . 1_545
N3 K1 S2 73.66(4) 7_566 1_545
O2 K1 S2 79.79(4) . 1_545
N2 K1 S2 125.32(4) . 1_545
O3 K1 S2 63.68(5) . 1_545
C2 K1 S2 127.43(4) . 1_545
S3 K1 S2 80.17(2) 1_545 1_545
N3 K1 N1 73.63(5) . .
N3 K1 N1 157.94(5) 7_566 .
O2 K1 N1 59.70(5) . .
N2 K1 N1 61.38(5) . .
O3 K1 N1 106.74(6) . .
C2 K1 N1 78.07(5) . .
S3 K1 N1 65.14(4) 1_545 .
S2 K1 N1 126.92(4) 1_545 .
N3 K1 S2 73.02(4) . 7_566
N3 K1 S2 72.84(4) 7_566 7_566
O2 K1 S2 146.99(4) . 7_566
N2 K1 S2 151.63(4) . 7_566
O3 K1 S2 136.28(5) . 7_566
C2 K1 S2 135.29(4) . 7_566
S3 K1 S2 64.794(16) 1_545 7_566
S2 K1 S2 80.618(19) 1_545 7_566
N1 K1 S2 114.94(4) . 7_566
N3 K1 K1 45.89(4) . 7_566
N3 K1 K1 44.35(4) 7_566 7_566
O2 K1 K1 147.51(4) . 7_566
N2 K1 K1 90.77(4) . 7_566
O3 K1 K1 106.23(5) . 7_566
C2 K1 K1 70.79(4) . 7_566
S3 K1 K1 124.14(2) 1_545 7_566
S2 K1 K1 114.64(2) 1_545 7_566
N1 K1 K1 117.94(4) . 7_566
S2 K1 K1 65.421(19) 7_566 7_566
N3 K1 Nd1 92.50(4) . .
N3 K1 Nd1 133.87(4) 7_566 .
O2 K1 Nd1 35.18(3) . .
N2 K1 Nd1 34.74(3) . .
O3 K1 Nd1 71.78(5) . .
C2 K1 Nd1 55.67(4) . .
S3 K1 Nd1 92.447(18) 1_545 .
S2 K1 Nd1 114.973(17) 1_545 .
N1 K1 Nd1 35.79(3) . .
S2 K1 Nd1 150.728(18) 7_566 .
K1 K1 Nd1 121.88(2) 7_566 .
N3 K1 H4 134.3(7) . .
N3 K1 H4 110.3(7) 7_566 .
O2 K1 H4 15.3(7) . .
N2 K1 H4 57.2(7) . .
O3 K1 H4 36.9(7) . .
C2 K1 H4 72.4(7) . .
S3 K1 H4 98.2(7) 1_545 .
S2 K1 H4 73.3(7) 1_545 .
N1 K1 H4 73.4(7) . .
S2 K1 H4 151.1(7) 7_566 .
K1 K1 H4 137.5(7) 7_566 .
Nd1 K1 H4 43.7(7) . .
C1 N1 Nd1 158.72(18) . .
C1 N1 K1 105.62(16) . .
Nd1 N1 K1 93.06(6) . .
N2 Nd1 N2 141.44(9) 2_656 .
N2 Nd1 N1 82.17(7) 2_656 2_656
N2 Nd1 N1 108.72(7) . 2_656
N2 Nd1 N1 108.72(7) 2_656 .
N2 Nd1 N1 82.17(7) . .
N1 Nd1 N1 147.52(9) 2_656 .
N2 Nd1 O2 143.71(7) 2_656 .
N2 Nd1 O2 73.79(7) . .
N1 Nd1 O2 75.35(6) 2_656 .
N1 Nd1 O2 78.85(6) . .
N2 Nd1 O2 73.79(7) 2_656 2_656
N2 Nd1 O2 143.71(7) . 2_656
N1 Nd1 O2 78.85(6) 2_656 2_656
N1 Nd1 O2 75.35(6) . 2_656
O2 Nd1 O2 74.16(10) . 2_656
N2 Nd1 O1 70.69(6) 2_656 .
N2 Nd1 O1 78.00(6) . .
N1 Nd1 O1 138.29(6) 2_656 .
N1 Nd1 O1 73.13(6) . .
O2 Nd1 O1 142.43(6) . .
O2 Nd1 O1 120.58(7) 2_656 .
N2 Nd1 O1 78.00(6) 2_656 2_656
N2 Nd1 O1 70.69(6) . 2_656
N1 Nd1 O1 73.13(6) 2_656 2_656
N1 Nd1 O1 138.29(6) . 2_656
O2 Nd1 O1 120.58(7) . 2_656
O2 Nd1 O1 142.43(6) 2_656 2_656
O1 Nd1 O1 70.70(8) . 2_656
N2 Nd1 K1 159.78(4) 2_656 .
N2 Nd1 K1 44.80(4) . .
N1 Nd1 K1 115.69(5) 2_656 .
N1 Nd1 K1 51.14(5) . .
O2 Nd1 K1 44.29(4) . .
O2 Nd1 K1 99.38(5) 2_656 .
O1 Nd1 K1 98.16(4) . .
O1 Nd1 K1 115.04(4) 2_656 .
N2 Nd1 K1 44.80(4) 2_656 2_656
N2 Nd1 K1 159.78(4) . 2_656
N1 Nd1 K1 51.14(5) 2_656 2_656
N1 Nd1 K1 115.69(5) . 2_656
O2 Nd1 K1 99.38(5) . 2_656
O2 Nd1 K1 44.29(4) 2_656 2_656
O1 Nd1 K1 115.04(4) . 2_656
O1 Nd1 K1 98.16(4) 2_656 2_656
K1 Nd1 K1 139.456(16) . 2_656
Nd1 O1 H1 116(2) . .
Nd1 O1 H2 115(3) . .
H1 O1 H2 103(3) . .
C1 S1 K2 104.25(8) . 4_556
C1 S1 K2 103.50(8) . .
K2 S1 K2 91.546(19) 4_556 .
C1 S1 K2 106.83(8) . 4_546
K2 S1 K2 147.45(2) 4_556 4_546
K2 S1 K2 90.47(2) . 4_546
N2 C2 S2 178.55(19) . .
N2 C2 K1 69.49(13) . .
S2 C2 K1 109.06(9) . .
N3 K2 N9 129.2(2) . 5_566
N3 K2 S2 75.97(4) . 7_566
N9 K2 S2 86.1(2) 5_566 7_566
N3 K2 S3 130.17(4) . 4_546
N9 K2 S3 84.6(2) 5_566 4_546
S2 K2 S3 150.80(2) 7_566 4_546
N3 K2 O3 70.41(7) . 7_566
N9 K2 O3 59.76(19) 5_566 7_566
S2 K2 O3 80.29(5) 7_566 7_566
S3 K2 O3 117.81(5) 4_546 7_566
N3 K2 S1 134.45(4) . 4_546
N9 K2 S1 77.29(15) 5_566 4_546
S2 K2 S1 69.20(2) 7_566 4_546
S3 K2 S1 81.757(18) 4_546 4_546
O3 K2 S1 128.53(5) 7_566 4_546
N3 K2 S1 78.74(4) . .
N9 K2 S1 150.2(2) 5_566 .
S2 K2 S1 114.22(2) 7_566 .
S3 K2 S1 67.00(2) 4_546 .
O3 K2 S1 141.57(6) 7_566 .
S1 K2 S1 89.507(19) 4_546 .
N3 K2 S9 123.82(6) . .
N9 K2 S9 7.95(16) 5_566 .
S2 K2 S9 89.92(5) 7_566 .
S3 K2 S9 84.55(5) 4_546 .
O3 K2 S9 53.56(7) 7_566 .
S1 K2 S9 85.16(5) 4_546 .
S1 K2 S9 151.53(5) . .
N3 K2 S1 76.75(4) . 4_556
N9 K2 S1 88.73(16) 5_566 4_556
S2 K2 S1 139.79(2) 7_566 4_556
S3 K2 S1 67.609(17) 4_546 4_556
O3 K2 S1 62.94(4) 7_566 4_556
S1 K2 S1 147.45(2) 4_546 4_556
S1 K2 S1 88.472(19) . 4_556
S9 K2 S1 81.36(5) . 4_556
N3 K2 C3 17.94(5) . .
N9 K2 C3 133.96(17) 5_566 .
S2 K2 C3 93.83(4) 7_566 .
S3 K2 C3 112.41(4) 4_546 .
O3 K2 C3 74.83(7) 7_566 .
S1 K2 C3 144.80(4) 4_546 .
S1 K2 C3 69.05(4) . .
S9 K2 C3 126.76(6) . .
S1 K2 C3 62.52(4) 4_556 .
N3 K2 K1 37.45(4) . .
N9 K2 K1 132.9(2) 5_566 .
S2 K2 K1 49.570(14) 7_566 .
S3 K2 K1 141.617(19) 4_546 .
O3 K2 K1 93.04(6) 7_566 .
S1 K2 K1 97.008(17) 4_546 .
S1 K2 K1 74.64(2) . .
S9 K2 K1 133.75(5) . .
S1 K2 K1 113.683(16) 4_556 .
C3 K2 K1 51.43(4) . .
N3 K2 K1 36.00(4) . 7_566
N9 K2 K1 94.4(2) 5_566 7_566
S2 K2 K1 58.619(19) 7_566 7_566
S3 K2 K1 149.73(2) 4_546 7_566
O3 K2 K1 41.01(6) 7_566 7_566
S1 K2 K1 127.632(18) 4_546 7_566
S1 K2 K1 114.54(2) . 7_566
S9 K2 K1 90.43(5) . 7_566
S1 K2 K1 82.131(17) 4_556 7_566
C3 K2 K1 49.32(4) . 7_566
K1 K2 K1 52.172(13) . 7_566
C2 N2 Nd1 167.92(17) . .
C2 N2 K1 89.46(13) . .
Nd1 N2 K1 100.46(6) . .
Nd1 O2 K1 100.52(6) . .
Nd1 O2 H3 117(2) . .
K1 O2 H3 133(2) . .
Nd1 O2 H4 118(2) . .
K1 O2 H4 72(2) . .
H3 O2 H4 110(3) . .
C2 S2 K2 100.07(8) . 7_566
C2 S2 K1 99.70(8) . 1_565
K2 S2 K1 156.96(2) 7_566 1_565
C2 S2 K1 109.72(7) . 7_566
K2 S2 K1 84.946(19) 7_566 7_566
K1 S2 K1 99.382(19) 1_565 7_566
N3 C3 S3 178.64(19) . .
N3 C3 K2 49.87(12) . .
S3 C3 K2 129.72(10) . .
C3 N3 K1 122.49(15) . .
C3 N3 K2 112.18(15) . .
K1 N3 K2 104.40(6) . .
C3 N3 K1 116.89(15) . 7_566
K1 N3 K1 89.76(6) . 7_566
K2 N3 K1 108.46(6) . 7_566
K1 O3 K2 94.16(7) . 7_566
K1 O3 H6 105(3) . .
K2 O3 H6 96(3) 7_566 .
K1 O3 H5 159(3) . .
K2 O3 H5 87(2) 7_566 .
H6 O3 H5 95(4) . .
C3 S3 K1 105.65(7) . 1_565
C3 S3 K2 104.69(7) . 4_556
K1 S3 K2 145.73(2) 1_565 4_556
N9 S9 C9 61.7(17) 5_566 .
N9 S9 K2 60.5(17) 5_566 .
C9 S9 K2 109.36(13) . .
N9 C9 N9 180.000(4) . 5_566
N9 C9 S9 19.8(4) . 5_566
N9 C9 S9 160.2(4) 5_566 5_566
N9 C9 S9 160.2(4) . .
N9 C9 S9 19.8(4) 5_566 .
S9 C9 S9 180.000(1) 5_566 .
S9 N9 C9 98.5(19) 5_566 .
S9 N9 K2 111.5(18) 5_566 5_566
C9 N9 K2 128.6(6) . 5_566

loop_
_geom_bond_atom_site_label_1
_geom_bond_atom_site_label_2
_geom_bond_distance
_geom_bond_site_symmetry_2
C1 N1 1.160(3) .
C1 S1 1.640(2) .
K1 N3 2.832(2) .
K1 N3 2.909(2) 7_566
K1 O2 3.0196(19) .
K1 N2 3.0463(19) .
K1 O3 3.089(3) .
K1 C2 3.252(2) .
K1 S3 3.2595(8) 1_545
K1 S2 3.2695(9) 1_545
K1 N1 3.315(2) .
K1 S2 3.4476(9) 7_566
K1 K1 4.0517(10) 7_566
K1 Nd1 4.2513(7) .
K1 H4 2.88(3) .
N1 Nd1 2.4900(19) .
Nd1 N2 2.4633(18) 2_656
Nd1 N2 2.4633(18) .
Nd1 N1 2.4900(19) 2_656
Nd1 O2 2.4915(17) .
Nd1 O2 2.4915(17) 2_656
Nd1 O1 2.5509(17) .
Nd1 O1 2.5510(17) 2_656
Nd1 K1 4.2513(7) 2_656
O1 H1 0.84(3) .
O1 H2 0.67(3) .
S1 K2 3.3482(10) 4_556
S1 K2 3.3783(9) .
S1 K2 3.4104(10) 4_546
C2 N2 1.168(3) .
C2 S2 1.627(2) .
K2 N3 2.8774(19) .
K2 N9 3.192(12) 5_566
K2 S2 3.2295(9) 7_566
K2 S3 3.2851(9) 4_546
K2 O3 3.319(2) 7_566
K2 S1 3.3482(10) 4_546
K2 S9 3.410(3) .
K2 S1 3.4104(10) 4_556
K2 C3 3.485(2) .
K2 K1 4.6950(10) 7_566
O2 H3 0.70(3) .
O2 H4 0.80(4) .
S2 K2 3.2295(9) 7_566
S2 K1 3.2695(9) 1_565
S2 K1 3.4476(9) 7_566
C3 N3 1.159(3) .
C3 S3 1.655(2) .
N3 K1 2.909(2) 7_566
O3 K2 3.319(2) 7_566
O3 H6 0.76(4) .
O3 H5 0.76(3) .
S3 K1 3.2595(8) 1_565
S3 K2 3.2851(9) 4_556
S9 N9 0.507(8) 5_566
S9 C9 1.481(3) .
C9 N9 1.319(13) .
C9 N9 1.319(13) 5_566
C9 S9 1.481(3) 5_566
N9 S9 0.507(8) 5_566
N9 K2 3.192(12) 5_566
